data_4080889
loop_
_publ_author_name
'Unruangsri, Junjuda'
'Morgan, Hannah'
'Schwarz, Andrew D.'
'Schofield, A. Daniel'
'Mountford, Philip'

_publ_section_title
;
 Synthesis and Reactivity of Titanium Hydrazido Complexes Supported by
 Diamido-Ether Ligands
;
_journal_issue 10
_journal_name_full Organometallics
_journal_page_first 3091
_journal_paper_doi 10.1021/om400311w
_journal_volume 32
_journal_year 2013
_chemical_formula_moiety 'C27 H45 N5 O1 Si2 Ti1'
_chemical_formula_sum 'C27 H45 N5 O Si2 Ti'
_chemical_formula_weight 559.76
_chemical_name_systematic
;
Ti(O(CH2CH2NSiMe3)2)(NCNtBu)(NPh2)
;
_space_group_IT_number 2
_symmetry_cell_setting triclinic
_symmetry_space_group_name_Hall '-P 1'
_symmetry_space_group_name_H-M 'P -1'
_atom_sites_solution_hydrogens geom
_atom_sites_solution_primary direct
_atom_sites_solution_secondary difmap
_cell_angle_alpha 70.7026(5)
_cell_angle_beta 73.1029(5)
_cell_angle_gamma 66.3732(6)
_cell_formula_units_Z 2
_cell_length_a 10.51150(10)
_cell_length_b 11.07210(10)
_cell_length_c 15.8554(2)
_cell_measurement_reflns_used 6166
_cell_measurement_temperature 150
_cell_measurement_theta_max 27
_cell_measurement_theta_min 5
_cell_volume 1568.72(3)
_computing_cell_refinement 'CrysAlis, (Oxford Diffraction, 2002)'
_computing_data_collection 'SuperNova, (Oxford Diffraction, 2010)'
_computing_data_reduction 'CrysAlis, (Oxford Diffraction, 2002)'
_computing_molecular_graphics 'CAMERON (Watkin et al., 1996)'
_computing_publication_material 'CRYSTALS (Betteridge et al., 2003)'
_computing_structure_refinement 'CRYSTALS (Betteridge et al., 2003)'
_computing_structure_solution 'SIR92 (Altomare et al., 1994)'
_diffrn_ambient_temperature 150
_diffrn_measured_fraction_theta_full 0.991
_diffrn_measured_fraction_theta_max 0.990
_diffrn_measurement_device Area
_diffrn_measurement_device_type 'Oxford Diffraction SuperNova'
_diffrn_measurement_method \w
_diffrn_radiation_monochromator graphite
_diffrn_radiation_type 'Mo K\a'
_diffrn_radiation_wavelength 0.71073
_diffrn_reflns_av_R_equivalents 0.019
_diffrn_reflns_limit_h_max 13
_diffrn_reflns_limit_h_min -13
_diffrn_reflns_limit_k_max 13
_diffrn_reflns_limit_k_min -14
_diffrn_reflns_limit_l_max 20
_diffrn_reflns_limit_l_min -20
_diffrn_reflns_number 11723
_diffrn_reflns_theta_full 25.272
_diffrn_reflns_theta_max 27.470
_diffrn_reflns_theta_min 5.099
_diffrn_standards_number 0
_exptl_absorpt_coefficient_mu 0.376
_exptl_absorpt_correction_T_max 0.93
_exptl_absorpt_correction_T_min 0.93
_exptl_absorpt_correction_type multi-scan
_exptl_absorpt_process_details 'CrysAlis, (Oxford Diffraction, 2002)'
_exptl_crystal_colour orange
_exptl_crystal_density_diffrn 1.185
_exptl_crystal_density_method 'not measured'
_exptl_crystal_description block
_exptl_crystal_F_000 600
_exptl_crystal_size_max 0.200
_exptl_crystal_size_mid 0.200
_exptl_crystal_size_min 0.200
_refine_diff_density_max 0.36
_refine_diff_density_min -0.32
_refine_ls_extinction_method None
_refine_ls_goodness_of_fit_ref 1.0635
_refine_ls_hydrogen_treatment none
_refine_ls_matrix_type full
_refine_ls_number_parameters 352
_refine_ls_number_reflns 5259
_refine_ls_number_restraints 54
_refine_ls_R_factor_all 0.0568
_refine_ls_R_factor_gt 0.0398
_refine_ls_shift/su_max 0.0003602
_refine_ls_shift/su_mean 0.0000175
_refine_ls_structure_factor_coef F
_refine_ls_weighting_details
;
 Method, part 1, Chebychev polynomial, (Watkin, 1994, Prince, 1982) 
 [weight] = 1.0/[A~0~*T~0~(x)+A~1~*T~1~(x) ... +A~n-1~]*T~n-1~(x)] 
 where A~i~ are the Chebychev coefficients listed below and x= Fcalc/Fmax 
 Method = Robust Weighting (Prince, 1982) 
 W = [weight] * [1-(deltaF/6*sigmaF)^2^]^2^ 
 A~i~ are: 
 0.683 0.275 0.366 
;
_refine_ls_weighting_scheme calc
_refine_ls_wR_factor_all 0.0622
_refine_ls_wR_factor_gt 0.0458
_refine_ls_wR_factor_ref 0.0433
_reflns_limit_h_max 13
_reflns_limit_h_min -12
_reflns_limit_k_max 14
_reflns_limit_k_min -13
_reflns_limit_l_max 20
_reflns_limit_l_min 0
_reflns_number_gt 5637
_reflns_number_total 7126
_reflns_threshold_expression I>2.0\s(I)
_oxford_diffrn_Wilson_B_factor 2.28
_oxford_diffrn_Wilson_scale 9.67
_oxford_refine_ls_r_factor_ref 0.0366
_oxford_refine_ls_scale 0.6008(8)
_oxford_reflns_number_all 7126
_oxford_reflns_threshold_expression_ref I>3.0\s(I)
_cod_data_source_file om400311w_si_002.cif
_cod_data_source_block COMPOUND_26
_cod_depositor_comments
;
The following automatic conversions were performed:

'_symmetry_cell_setting' value 'Triclinic' changed to 'triclinic'
according to /home/saulius/struct/CIF-dictionaries/cif_core.dic
dictionary named 'cif_core.dic' version 2.3.1 from
2005-06-27.

'_atom_sites_solution_primary' value 'Direct' changed to
'direct' according to
/home/saulius/struct/CIF-dictionaries/cif_core.dic dictionary named
'cif_core.dic' version 2.3.1 from 2005-06-27.

Automatic conversion script
Id: cif_fix_values 1891 2012-01-12 08:04:46Z andrius 
;
_cod_original_sg_symbol_H-M 'P -1 '
_cod_original_formula_sum 'C27 H45 N5 O1 Si2 Ti1'
_cod_database_code 4080889

loop_
_symmetry_equiv_pos_as_xyz
x,y,z
-x,-y,-z

loop_
_atom_site_label
_atom_site_type_symbol
_atom_site_fract_x
_atom_site_fract_y
_atom_site_fract_z
_atom_site_U_iso_or_equiv
_atom_site_occupancy
_atom_site_adp_type
_atom_site_refinement_flags_posn
_atom_site_refinement_flags_adp
_atom_site_disorder_assembly
_atom_site_disorder_group
Ti1 Ti 0.28387(3) 0.30603(3) 0.31545(2) 0.0212 1.0000 Uani . . . .
O1 O 0.12805(13) 0.36929(13) 0.43246(8) 0.0251 1.0000 Uani . . . .
N1 N 0.44018(16) 0.23117(16) 0.22820(11) 0.0274 1.0000 Uani . . . .
N2 N 0.14727(16) 0.43861(15) 0.23873(10) 0.0261 1.0000 Uani . . . .
N3 N 0.64450(19) 0.12680(19) 0.12492(11) 0.0384 1.0000 Uani . U . .
N4 N 0.38238(16) 0.37150(15) 0.36763(10) 0.0254 1.0000 Uani . . . .
N5 N 0.23436(15) 0.14201(15) 0.37792(10) 0.0252 1.0000 Uani . . . .
Si1 Si 0.55445(5) 0.37550(5) 0.32072(4) 0.0267 1.0000 Uani . . . .
Si2 Si 0.32680(5) -0.01481(5) 0.34989(4) 0.0265 1.0000 Uani . . . .
C1 C 0.06837(19) 0.57575(18) 0.23893(12) 0.0264 1.0000 Uani . . . .
C2 C -0.0639(2) 0.6410(2) 0.21224(15) 0.0353 1.0000 Uani . . . .
C3 C -0.1392(2) 0.7766(2) 0.21446(16) 0.0431 1.0000 Uani . . . .
C4 C -0.0866(3) 0.8492(2) 0.24241(16) 0.0448 1.0000 Uani . . . .
C5 C 0.0440(3) 0.7858(2) 0.26839(15) 0.0395 1.0000 Uani . . . .
C6 C 0.1207(2) 0.6510(2) 0.26683(13) 0.0323 1.0000 Uani . . . .
C7 C 0.11868(19) 0.38603(19) 0.17716(13) 0.0273 1.0000 Uani . . . .
C8 C 0.0265(2) 0.3141(3) 0.20455(15) 0.0410 1.0000 Uani . . . .
C9 C 0.0007(3) 0.2658(3) 0.14317(17) 0.0479 1.0000 Uani . . . .
C10 C 0.0672(3) 0.2892(3) 0.05334(17) 0.0474 1.0000 Uani . . . .
C11 C 0.1614(3) 0.3581(3) 0.02586(17) 0.0537 1.0000 Uani . . . .
C12 C 0.1872(3) 0.4066(3) 0.08712(15) 0.0416 1.0000 Uani . . . .
C13 C 0.53877(19) 0.18387(18) 0.17266(12) 0.0263 1.0000 Uani . . . .
C14 C 0.6861(2) 0.1562(2) 0.02520(14) 0.0395 1.0000 Uani D U . .
C18 C 0.2009(2) 0.3553(2) 0.50161(13) 0.0301 1.0000 Uani . . . .
C19 C 0.3113(2) 0.4198(2) 0.45112(13) 0.0299 1.0000 Uani . . . .
C20 C 0.03570(19) 0.2897(2) 0.46256(14) 0.0314 1.0000 Uani . . . .
C21 C 0.1254(2) 0.1431(2) 0.46057(15) 0.0366 1.0000 Uani . . . .
C22 C 0.5722(3) 0.4719(2) 0.19938(16) 0.0437 1.0000 Uani . . . .
C23 C 0.6003(2) 0.4672(2) 0.38228(17) 0.0412 1.0000 Uani . . . .
C24 C 0.6874(2) 0.1997(2) 0.33401(15) 0.0338 1.0000 Uani . . . .
C25 C 0.3354(3) -0.0095(2) 0.22951(15) 0.0430 1.0000 Uani . . . .
C26 C 0.2322(2) -0.1378(2) 0.42019(15) 0.0365 1.0000 Uani . . . .
C27 C 0.5078(2) -0.0884(2) 0.37759(17) 0.0389 1.0000 Uani . . . .
C16 C 0.5920(7) 0.1232(8) -0.0096(4) 0.0881 0.6000 Uani D U 1 1
C161 C 0.7461(7) 0.0182(6) -0.0022(4) 0.0507 0.4000 Uani D U 1 2
C151 C 0.5721(8) 0.2556(10) -0.0229(5) 0.0929 0.4000 Uani D U 1 2
C15 C 0.6643(7) 0.3105(5) -0.0105(3) 0.0715 0.6000 Uani D U 1 1
C17 C 0.8402(5) 0.0824(6) 0.0009(3) 0.0666 0.6000 Uani D U 1 1
C171 C 0.8110(8) 0.2011(8) 0.0072(5) 0.0645 0.4000 Uani D U 1 2
H21 H -0.1019 0.5919 0.1930 0.0429 1.0000 Uiso R . . .
H31 H -0.2288 0.8194 0.1964 0.0522 1.0000 Uiso R . . .
H41 H -0.1386 0.9414 0.2437 0.0533 1.0000 Uiso R . . .
H51 H 0.0817 0.8352 0.2875 0.0475 1.0000 Uiso R . . .
H61 H 0.2102 0.6091 0.2849 0.0388 1.0000 Uiso R . . .
H81 H -0.0197 0.2977 0.2662 0.0488 1.0000 Uiso R . . .
H91 H -0.0624 0.2158 0.1631 0.0580 1.0000 Uiso R . . .
H101 H 0.0475 0.2582 0.0110 0.0564 1.0000 Uiso R . . .
H111 H 0.2093 0.3723 -0.0355 0.0634 1.0000 Uiso R . . .
H121 H 0.2513 0.4553 0.0675 0.0507 1.0000 Uiso R . . .
H181 H 0.1375 0.4007 0.5468 0.0372 1.0000 Uiso R . . .
H182 H 0.2436 0.2621 0.5292 0.0372 1.0000 Uiso R . . .
H191 H 0.3787 0.3959 0.4880 0.0364 1.0000 Uiso R . . .
H192 H 0.2678 0.5158 0.4356 0.0364 1.0000 Uiso R . . .
H201 H -0.0144 0.2949 0.5224 0.0396 1.0000 Uiso R . . .
H202 H -0.0296 0.3234 0.4226 0.0396 1.0000 Uiso R . . .
H211 H 0.1694 0.1010 0.5124 0.0458 1.0000 Uiso R . . .
H212 H 0.0681 0.0949 0.4610 0.0458 1.0000 Uiso R . . .
H221 H 0.6665 0.4716 0.1769 0.0545 1.0000 Uiso R . . .
H222 H 0.5095 0.5630 0.1946 0.0545 1.0000 Uiso R . . .
H223 H 0.5495 0.4303 0.1647 0.0545 1.0000 Uiso R . . .
H231 H 0.6933 0.4694 0.3568 0.0503 1.0000 Uiso R . . .
H232 H 0.5953 0.4210 0.4448 0.0503 1.0000 Uiso R . . .
H233 H 0.5354 0.5575 0.3764 0.0503 1.0000 Uiso R . . .
H241 H 0.7794 0.2045 0.3082 0.0415 1.0000 Uiso R . . .
H242 H 0.6829 0.1553 0.3968 0.0415 1.0000 Uiso R . . .
H243 H 0.6671 0.1500 0.3039 0.0415 1.0000 Uiso R . . .
H251 H 0.3868 -0.0976 0.2191 0.0526 1.0000 Uiso R . . .
H252 H 0.3814 0.0524 0.1899 0.0526 1.0000 Uiso R . . .
H253 H 0.2424 0.0194 0.2183 0.0526 1.0000 Uiso R . . .
H261 H 0.2818 -0.2233 0.4054 0.0450 1.0000 Uiso R . . .
H262 H 0.2276 -0.1484 0.4828 0.0450 1.0000 Uiso R . . .
H263 H 0.1392 -0.1040 0.4079 0.0450 1.0000 Uiso R . . .
H271 H 0.5559 -0.1734 0.3619 0.0488 1.0000 Uiso R . . .
H272 H 0.5008 -0.1013 0.4408 0.0488 1.0000 Uiso R . . .
H273 H 0.5587 -0.0279 0.3443 0.0488 1.0000 Uiso R . . .
H1511 H 0.6041 0.2713 -0.0868 0.1008 0.4000 Uiso R . 1 2
H1512 H 0.5397 0.3387 -0.0053 0.1008 0.4000 Uiso R . 1 2
H1513 H 0.4970 0.2205 -0.0065 0.1008 0.4000 Uiso R . 1 2
H151 H 0.6908 0.3323 -0.0748 0.0823 0.6000 Uiso R . 1 1
H152 H 0.7202 0.3333 0.0153 0.0823 0.6000 Uiso R . 1 1
H153 H 0.5674 0.3605 0.0064 0.0823 0.6000 Uiso R . 1 1
H1711 H 0.8454 0.2227 -0.0564 0.0751 0.4000 Uiso R . 1 2
H1712 H 0.8843 0.1319 0.0370 0.0751 0.4000 Uiso R . 1 2
H1713 H 0.7802 0.2799 0.0295 0.0751 0.4000 Uiso R . 1 2
H171 H 0.8682 0.1009 -0.0633 0.0875 0.6000 Uiso R . 1 1
H172 H 0.8930 0.1103 0.0258 0.0875 0.6000 Uiso R . 1 1
H173 H 0.8573 -0.0124 0.0250 0.0875 0.6000 Uiso R . 1 1
H1611 H 0.7747 0.0327 -0.0664 0.0605 0.4000 Uiso R . 1 2
H1612 H 0.8245 -0.0418 0.0261 0.0605 0.4000 Uiso R . 1 2
H1613 H 0.6733 -0.0205 0.0174 0.0605 0.4000 Uiso R . 1 2
H161 H 0.6156 0.1406 -0.0740 0.0929 0.6000 Uiso R . 1 1
H162 H 0.6030 0.0297 0.0154 0.0929 0.6000 Uiso R . 1 1
H163 H 0.4968 0.1769 0.0078 0.0929 0.6000 Uiso R . 1 1

loop_
_atom_site_aniso_label
_atom_site_aniso_U_11
_atom_site_aniso_U_22
_atom_site_aniso_U_33
_atom_site_aniso_U_23
_atom_site_aniso_U_13
_atom_site_aniso_U_12
Ti1 0.01973(15) 0.01983(15) 0.02217(16) -0.00774(12) -0.00119(11) -0.00444(11)
O1 0.0223(6) 0.0249(6) 0.0260(6) -0.0109(5) 0.0001(5) -0.0053(5)
N1 0.0265(7) 0.0270(8) 0.0261(8) -0.0093(6) -0.0003(6) -0.0073(6)
N2 0.0264(7) 0.0233(7) 0.0266(8) -0.0077(6) -0.0056(6) -0.0045(6)
N3 0.0338(9) 0.0388(9) 0.0248(8) -0.0098(7) 0.0030(7) 0.0014(7)
N4 0.0239(7) 0.0242(7) 0.0272(8) -0.0114(6) -0.0025(6) -0.0048(6)
N5 0.0231(7) 0.0243(7) 0.0257(7) -0.0093(6) 0.0020(6) -0.0075(6)
Si1 0.0241(2) 0.0261(3) 0.0304(3) -0.0099(2) -0.00144(19) -0.00910(19)
Si2 0.0255(2) 0.0224(2) 0.0311(3) -0.0116(2) 0.00095(19) -0.00781(19)
C1 0.0267(9) 0.0244(9) 0.0221(8) -0.0060(7) -0.0017(7) -0.0044(7)
C2 0.0292(10) 0.0331(10) 0.0383(11) -0.0112(9) -0.0077(8) -0.0023(8)
C3 0.0333(11) 0.0373(11) 0.0439(12) -0.0119(10) -0.0094(9) 0.0062(9)
C4 0.0513(13) 0.0272(10) 0.0398(12) -0.0125(9) -0.0057(10) 0.0044(9)
C5 0.0547(13) 0.0271(10) 0.0336(11) -0.0090(8) -0.0091(9) -0.0088(9)
C6 0.0365(10) 0.0264(9) 0.0301(10) -0.0048(8) -0.0085(8) -0.0067(8)
C7 0.0262(9) 0.0251(9) 0.0287(9) -0.0081(7) -0.0071(7) -0.0040(7)
C8 0.0432(12) 0.0544(14) 0.0338(11) -0.0146(10) -0.0010(9) -0.0258(11)
C9 0.0533(14) 0.0587(15) 0.0473(13) -0.0166(11) -0.0086(11) -0.0320(12)
C10 0.0521(14) 0.0572(15) 0.0443(13) -0.0234(11) -0.0137(11) -0.0176(12)
C11 0.0633(16) 0.0771(19) 0.0317(12) -0.0203(12) 0.0004(11) -0.0352(14)
C12 0.0482(12) 0.0518(13) 0.0294(10) -0.0097(9) -0.0020(9) -0.0249(11)
C13 0.0274(9) 0.0243(9) 0.0235(8) -0.0049(7) -0.0035(7) -0.0064(7)
C14 0.0419(11) 0.0466(12) 0.0240(9) -0.0145(9) 0.0029(8) -0.0102(9)
C18 0.0289(9) 0.0351(10) 0.0251(9) -0.0134(8) -0.0024(7) -0.0065(8)
C19 0.0276(9) 0.0336(10) 0.0305(9) -0.0171(8) -0.0016(7) -0.0075(7)
C20 0.0234(9) 0.0341(10) 0.0364(10) -0.0165(8) 0.0063(7) -0.0113(8)
C21 0.0372(10) 0.0317(10) 0.0354(11) -0.0149(9) 0.0123(8) -0.0137(8)
C22 0.0471(13) 0.0391(12) 0.0414(12) -0.0034(10) -0.0006(10) -0.0214(10)
C23 0.0373(11) 0.0432(12) 0.0525(13) -0.0226(11) -0.0024(9) -0.0181(9)
C24 0.0249(9) 0.0355(10) 0.0414(11) -0.0158(9) -0.0049(8) -0.0063(8)
C25 0.0528(13) 0.0433(12) 0.0387(12) -0.0220(10) 0.0062(10) -0.0225(10)
C26 0.0404(11) 0.0294(10) 0.0417(11) -0.0132(9) 0.0012(9) -0.0163(9)
C27 0.0285(10) 0.0272(10) 0.0538(13) -0.0110(9) -0.0043(9) -0.0035(8)
C16 0.102(4) 0.140(5) 0.055(3) -0.040(3) -0.003(3) -0.068(4)
C161 0.058(3) 0.057(3) 0.040(3) -0.029(3) -0.006(3) -0.010(3)
C151 0.072(5) 0.103(6) 0.032(3) -0.010(4) -0.016(3) 0.043(5)
C15 0.106(4) 0.057(3) 0.035(2) 0.000(2) -0.002(2) -0.026(3)
C17 0.050(2) 0.073(3) 0.049(2) -0.019(2) 0.016(2) -0.007(2)
C171 0.071(4) 0.065(4) 0.055(4) -0.020(3) 0.018(3) -0.036(3)

loop_
_atom_type_symbol
_atom_type_scat_dispersion_real
_atom_type_scat_dispersion_imag
_atom_type_scat_Cromer_Mann_a1
_atom_type_scat_Cromer_Mann_b1
_atom_type_scat_Cromer_Mann_a2
_atom_type_scat_Cromer_Mann_b2
_atom_type_scat_Cromer_Mann_a3
_atom_type_scat_Cromer_Mann_b3
_atom_type_scat_Cromer_Mann_a4
_atom_type_scat_Cromer_Mann_b4
_atom_type_scat_Cromer_Mann_c
_atom_type_scat_source
C 0.0033 0.0016 2.3100 20.8439 1.0200 10.2075 1.5886 0.5687 0.8650 51.6512 0.2156 'International Tables Vol C 4.2.6.8 and 6.1.1.4'
H 0.0000 0.0000 0.4930 10.5109 0.3229 26.1257 0.1402 3.1424 0.0408 57.7998 0.0030 'International Tables Vol C 4.2.6.8 and 6.1.1.4'
O 0.0106 0.0060 3.0485 13.2771 2.2868 5.7011 1.5463 0.3239 0.8670 32.9089 0.2508 'International Tables Vol C 4.2.6.8 and 6.1.1.4'
Si 0.0817 0.0704 6.2915 2.4386 3.0353 32.3337 1.9891 0.6785 1.5410 81.6937 1.1407 'International Tables Vol C 4.2.6.8 and 6.1.1.4'
Ti 0.2776 0.4457 9.7595 7.8508 7.3558 0.5000 1.6991 35.6338 1.9021 116.1050 1.2807 'International Tables Vol C 4.2.6.8 and 6.1.1.4'
N 0.0061 0.0033 12.2126 0.0057 3.1322 9.8933 2.0125 28.9975 1.1663 0.5826 -11.5290 'International Tables Vol C 4.2.6.8 and 6.1.1.4'

loop_
_geom_angle_atom_site_label_1
_geom_angle_atom_site_label_2
_geom_angle_atom_site_label_3
_geom_angle
_geom_angle_publ_flag
O1 Ti1 N1 170.18(6) yes
O1 Ti1 N2 87.60(6) yes
N1 Ti1 N2 102.21(7) yes
O1 Ti1 N4 76.93(6) yes
N1 Ti1 N4 97.58(7) yes
N2 Ti1 N4 118.85(7) yes
O1 Ti1 N5 78.84(5) yes
N1 Ti1 N5 97.73(6) yes
N2 Ti1 N5 111.49(7) yes
N4 Ti1 N5 122.25(7) yes
Ti1 O1 C18 109.15(10) yes
Ti1 O1 C20 108.14(10) yes
C18 O1 C20 113.73(15) yes
Ti1 N1 C13 179.68(15) yes
Ti1 N2 C1 128.98(12) yes
Ti1 N2 C7 115.12(11) yes
C1 N2 C7 115.82(15) yes
C13 N3 C14 130.20(18) yes
Ti1 N4 Si1 123.37(8) yes
Ti1 N4 C19 119.21(12) yes
Si1 N4 C19 117.43(12) yes
Ti1 N5 Si2 123.90(8) yes
Ti1 N5 C21 119.03(12) yes
Si2 N5 C21 116.59(12) yes
N4 Si1 C22 112.46(10) yes
N4 Si1 C23 109.62(9) yes
C22 Si1 C23 105.56(11) yes
N4 Si1 C24 111.19(8) yes
C22 Si1 C24 110.62(10) yes
C23 Si1 C24 107.09(10) yes
N5 Si2 C25 114.02(9) yes
N5 Si2 C26 108.98(8) yes
C25 Si2 C26 105.01(10) yes
N5 Si2 C27 111.06(9) yes
C25 Si2 C27 110.50(11) yes
C26 Si2 C27 106.84(10) yes
N2 C1 C2 122.12(18) yes
N2 C1 C6 120.09(17) yes
C2 C1 C6 117.79(18) yes
C1 C2 C3 120.2(2) yes
C1 C2 H21 119.4 no
C3 C2 H21 120.3 no
C2 C3 C4 121.3(2) yes
C2 C3 H31 119.3 no
C4 C3 H31 119.4 no
C3 C4 C5 118.81(19) yes
C3 C4 H41 120.7 no
C5 C4 H41 120.5 no
C4 C5 C6 120.9(2) yes
C4 C5 H51 119.5 no
C6 C5 H51 119.6 no
C1 C6 C5 121.0(2) yes
C1 C6 H61 119.3 no
C5 C6 H61 119.7 no
N2 C7 C8 122.38(18) yes
N2 C7 C12 119.11(18) yes
C8 C7 C12 118.51(19) yes
C7 C8 C9 120.8(2) yes
C7 C8 H81 119.4 no
C9 C8 H81 119.8 no
C8 C9 C10 120.2(2) yes
C8 C9 H91 119.9 no
C10 C9 H91 119.9 no
C9 C10 C11 119.4(2) yes
C9 C10 H101 120.1 no
C11 C10 H101 120.4 no
C10 C11 C12 120.4(2) yes
C10 C11 H111 119.7 no
C12 C11 H111 119.9 no
C7 C12 C11 120.6(2) yes
C7 C12 H121 119.4 no
C11 C12 H121 120.0 no
N3 C13 N1 172.9(2) yes
N3 C14 C16 107.3(3) yes
N3 C14 C15 107.8(2) yes
C16 C14 C15 109.8(4) yes
N3 C14 C17 108.9(3) yes
C16 C14 C17 115.9(4) yes
C15 C14 C17 106.8(3) yes
N3 C14 C161 107.4(3) yes
N3 C14 C151 113.8(3) yes
C161 C14 C151 112.0(5) yes
N3 C14 C171 103.5(3) yes
C161 C14 C171 105.6(4) yes
C151 C14 C171 113.8(5) yes
O1 C18 C19 104.40(15) yes
O1 C18 H181 110.7 no
C19 C18 H181 111.1 no
O1 C18 H182 110.6 no
C19 C18 H182 110.5 no
H181 C18 H182 109.5 no
C18 C19 N4 109.01(15) yes
C18 C19 H191 109.9 no
N4 C19 H191 109.6 no
C18 C19 H192 109.3 no
N4 C19 H192 109.5 no
H191 C19 H192 109.5 no
O1 C20 C21 108.33(15) yes
O1 C20 H201 109.9 no
C21 C20 H201 110.3 no
O1 C20 H202 109.5 no
C21 C20 H202 109.3 no
H201 C20 H202 109.5 no
C20 C21 N5 108.94(16) yes
C20 C21 H211 109.2 no
N5 C21 H211 109.4 no
C20 C21 H212 110.1 no
N5 C21 H212 109.7 no
H211 C21 H212 109.5 no
Si1 C22 H221 109.6 no
Si1 C22 H222 109.4 no
H221 C22 H222 109.5 no
Si1 C22 H223 109.4 no
H221 C22 H223 109.5 no
H222 C22 H223 109.5 no
Si1 C23 H231 109.6 no
Si1 C23 H232 109.4 no
H231 C23 H232 109.5 no
Si1 C23 H233 109.4 no
H231 C23 H233 109.5 no
H232 C23 H233 109.5 no
Si1 C24 H241 109.6 no
Si1 C24 H242 109.3 no
H241 C24 H242 109.5 no
Si1 C24 H243 109.4 no
H241 C24 H243 109.5 no
H242 C24 H243 109.5 no
Si2 C25 H251 109.5 no
Si2 C25 H252 109.4 no
H251 C25 H252 109.5 no
Si2 C25 H253 109.4 no
H251 C25 H253 109.5 no
H252 C25 H253 109.5 no
Si2 C26 H261 109.5 no
Si2 C26 H262 109.5 no
H261 C26 H262 109.5 no
Si2 C26 H263 109.4 no
H261 C26 H263 109.5 no
H262 C26 H263 109.5 no
Si2 C27 H271 109.6 no
Si2 C27 H272 109.3 no
H271 C27 H272 109.5 no
Si2 C27 H273 109.5 no
H271 C27 H273 109.5 no
H272 C27 H273 109.5 no
C14 C16 H161 110.0 no
C14 C16 H162 108.7 no
H161 C16 H162 109.5 no
C14 C16 H163 109.7 no
H161 C16 H163 109.5 no
H162 C16 H163 109.5 no
C14 C161 H1611 110.2 no
C14 C161 H1612 110.3 no
H1611 C161 H1612 109.5 no
C14 C161 H1613 107.9 no
H1611 C161 H1613 109.5 no
H1612 C161 H1613 109.5 no
C14 C151 H1511 110.7 no
C14 C151 H1512 109.5 no
H1511 C151 H1512 109.5 no
C14 C151 H1513 108.2 no
H1511 C151 H1513 109.5 no
H1512 C151 H1513 109.5 no
C14 C15 H151 109.6 no
C14 C15 H152 110.0 no
H151 C15 H152 109.5 no
C14 C15 H153 108.8 no
H151 C15 H153 109.5 no
H152 C15 H153 109.5 no
C14 C17 H171 109.5 no
C14 C17 H172 110.3 no
H171 C17 H172 109.5 no
C14 C17 H173 108.6 no
H171 C17 H173 109.5 no
H172 C17 H173 109.5 no
C14 C171 H1711 109.5 no
C14 C171 H1712 111.0 no
H1711 C171 H1712 109.5 no
C14 C171 H1713 107.9 no
H1711 C171 H1713 109.5 no
H1712 C171 H1713 109.5 no

loop_
_geom_bond_atom_site_label_1
_geom_bond_atom_site_label_2
_geom_bond_distance
_geom_bond_publ_flag
Ti1 O1 2.1883(12) yes
Ti1 N1 1.9092(15) yes
Ti1 N2 1.9600(15) yes
Ti1 N4 1.9438(16) yes
Ti1 N5 1.9542(15) yes
O1 C18 1.447(2) yes
O1 C20 1.444(2) yes
N1 C13 1.210(2) yes
N2 C1 1.409(2) yes
N2 C7 1.438(2) yes
N3 C13 1.213(2) yes
N3 C14 1.473(3) yes
N4 Si1 1.7570(16) yes
N4 C19 1.473(2) yes
N5 Si2 1.7502(15) yes
N5 C21 1.468(2) yes
Si1 C22 1.863(2) yes
Si1 C23 1.881(2) yes
Si1 C24 1.872(2) yes
Si2 C25 1.867(2) yes
Si2 C26 1.878(2) yes
Si2 C27 1.866(2) yes
C1 C2 1.403(3) yes
C1 C6 1.395(3) yes
C2 C3 1.396(3) yes
C2 H21 0.950 no
C3 C4 1.372(4) yes
C3 H31 0.950 no
C4 C5 1.383(3) yes
C4 H41 0.950 no
C5 C6 1.387(3) yes
C5 H51 0.950 no
C6 H61 0.950 no
C7 C8 1.381(3) yes
C7 C12 1.388(3) yes
C8 C9 1.386(3) yes
C8 H81 0.950 no
C9 C10 1.381(4) yes
C9 H91 0.950 no
C10 C11 1.374(4) yes
C10 H101 0.950 no
C11 C12 1.385(3) yes
C11 H111 0.950 no
C12 H121 0.950 no
C14 C16 1.469(5) yes
C14 C15 1.553(5) yes
C14 C17 1.492(4) yes
C14 C161 1.559(5) yes
C14 C151 1.465(6) yes
C14 C171 1.504(6) yes
C18 C19 1.498(3) yes
C18 H181 0.950 no
C18 H182 0.950 no
C19 H191 0.950 no
C19 H192 0.950 no
C20 C21 1.521(3) yes
C20 H201 0.950 no
C20 H202 0.950 no
C21 H211 0.950 no
C21 H212 0.950 no
C22 H221 0.950 no
C22 H222 0.950 no
C22 H223 0.950 no
C23 H231 0.950 no
C23 H232 0.950 no
C23 H233 0.950 no
C24 H241 0.950 no
C24 H242 0.950 no
C24 H243 0.950 no
C25 H251 0.950 no
C25 H252 0.950 no
C25 H253 0.950 no
C26 H261 0.950 no
C26 H262 0.950 no
C26 H263 0.950 no
C27 H271 0.950 no
C27 H272 0.950 no
C27 H273 0.950 no
C16 H161 0.950 no
C16 H162 0.950 no
C16 H163 0.950 no
C161 H1611 0.950 no
C161 H1612 0.950 no
C161 H1613 0.950 no
C151 H1511 0.950 no
C151 H1512 0.950 no
C151 H1513 0.950 no
C15 H151 0.950 no
C15 H152 0.950 no
C15 H153 0.950 no
C17 H171 0.950 no
C17 H172 0.950 no
C17 H173 0.950 no
C171 H1711 0.950 no
C171 H1712 0.950 no
C171 H1713 0.950 no
